data_1100948
loop_
_publ_author_name
'Rajesh Koner'
'Hsin-Huang Lin'
'Ho-Hsiang Wei'
'Sasankasekhar Mohanta'

_publ_section_title
;

Syntheses, Structures, and Magnetic Properties of Diphenoxo-Bridged

MIILnIII Complexes Derived from N,N'-Ethylenebis(3-ethoxysalicylaldiimine)

(M = Cu or Ni; Ln = Ce-Yb): Observation of Surprisingly Strong Exchange

Interactions

;
_journal_name_full 'Inorganic Chemistry'
_journal_page_first 3524
_journal_page_last 3536
_journal_paper_doi 10.1021/ic048196h
_journal_volume 44
_journal_year 2005
_chemical_formula_sum 'C20 H22 Cu Eu N5 O13'
_chemical_formula_weight 755.93
_chemical_name_systematic
;

 ?

;
_space_group_IT_number 19
_symmetry_cell_setting orthorhombic
_symmetry_space_group_name_Hall 'P 2ac 2ab'
_symmetry_space_group_name_H-M 'P 21 21 21'
_atom_sites_solution_hydrogens geom
_atom_sites_solution_primary direct
_atom_sites_solution_secondary difmap
_audit_creation_method SHELXL-97
_cell_angle_alpha 90.00
_cell_angle_beta 90.00
_cell_angle_gamma 90.00
_cell_formula_units_Z 4
_cell_length_a 8.601(3)
_cell_length_b 13.786(2)
_cell_length_c 21.1483(16)
_cell_measurement_temperature 293(2)
_cell_volume 2507.6(10)
_computing_structure_refinement 'SHELXL-97 (Sheldrick, 1997)'
_computing_structure_solution 'SHELXS-97 (Sheldrick, 1997)'
_diffrn_ambient_temperature 293(2)
_diffrn_measured_fraction_theta_full 1.000
_diffrn_measured_fraction_theta_max 1.000
_diffrn_radiation_monochromator graphite
_diffrn_radiation_source 'fine-focus sealed tube'
_diffrn_radiation_type MoK\a
_diffrn_radiation_wavelength 0.71073
_diffrn_reflns_av_R_equivalents 0.0000
_diffrn_reflns_av_sigmaI/netI 0.0399
_diffrn_reflns_limit_h_max 10
_diffrn_reflns_limit_h_min -1
_diffrn_reflns_limit_k_max 16
_diffrn_reflns_limit_k_min -1
_diffrn_reflns_limit_l_max 25
_diffrn_reflns_limit_l_min -1
_diffrn_reflns_number 2527
_diffrn_reflns_theta_full 24.99
_diffrn_reflns_theta_max 24.99
_diffrn_reflns_theta_min 1.76
_exptl_absorpt_coefficient_mu 3.405
_exptl_crystal_colour Red
_exptl_crystal_density_diffrn 2.002
_exptl_crystal_density_method 'not measured'
_exptl_crystal_F_000 1492
_exptl_crystal_size_max 56
_exptl_crystal_size_mid 32
_exptl_crystal_size_min 25
_refine_diff_density_max 0.519
_refine_diff_density_min -0.877
_refine_diff_density_rms 0.112
_refine_ls_abs_structure_details 'Flack H D (1983), Acta Cryst. A39, 876-881'
_refine_ls_abs_structure_Flack 0.00(3)
_refine_ls_extinction_method none
_refine_ls_goodness_of_fit_ref 1.089
_refine_ls_hydrogen_treatment mixed
_refine_ls_matrix_type full
_refine_ls_number_parameters 361
_refine_ls_number_reflns 2527
_refine_ls_number_restraints 0
_refine_ls_restrained_S_all 1.089
_refine_ls_R_factor_all 0.0370
_refine_ls_R_factor_gt 0.0302
_refine_ls_shift/su_max 0.001
_refine_ls_shift/su_mean 0.000
_refine_ls_structure_factor_coef Fsqd
_refine_ls_weighting_details 'calc w=1/[\s^2^(Fo^2^)+(0.0377P)^2^+2.1362P] where P=(Fo^2^+2Fc^2^)/3'
_refine_ls_weighting_scheme calc
_refine_ls_wR_factor_gt 0.0775
_refine_ls_wR_factor_ref 0.0817
_reflns_number_gt 2254
_reflns_number_total 2527
_reflns_threshold_expression >2sigma(I)
_cod_data_source_file ic048196hsi20050224_082436_03.cif
_cod_data_source_block cueu
_cod_depositor_comments
;
The following automatic conversions were performed:
'_symmetry_cell_setting' value 'Orthorhombic' changed to 'orthorhombic'
according to '/home/saulius/struct/CIF-dictionaries/cif_core.dic'
dictionary named 'cif_core.dic' version 2.4.1 from 2010-06-29.

Automatic conversion script
Id: cif_fix_enum 1527 2010-12-29 10:47:43Z saulius 
;
_cod_original_cell_volume 2507.7(9)
_cod_database_code 1100948

loop_
_symmetry_equiv_pos_as_xyz
'x, y, z'
'-x+1/2, -y, z+1/2'
'-x, y+1/2, -z+1/2'
'x+1/2, -y+1/2, -z'

loop_
_atom_site_label
_atom_site_type_symbol
_atom_site_fract_x
_atom_site_fract_y
_atom_site_fract_z
_atom_site_U_iso_or_equiv
_atom_site_adp_type
_atom_site_occupancy
_atom_site_symmetry_multiplicity
_atom_site_calc_flag
_atom_site_refinement_flags
_atom_site_disorder_assembly
_atom_site_disorder_group
Eu Eu 0.75954(4) 0.00097(3) 0.097750(16) 0.02812(12) Uani 1 1 d . . .
O1 O 0.5422(6) 0.0569(4) 0.1544(2) 0.0326(12) Uani 1 1 d . . .
Cu Cu 0.43574(11) -0.05621(7) 0.18321(5) 0.0342(2) Uani 1 1 d . . .
O2 O 0.5892(7) -0.1240(4) 0.1369(3) 0.0364(14) Uani 1 1 d . . .
N2 N 0.3238(8) -0.1688(5) 0.2092(4) 0.0376(18) Uani 1 1 d . . .
O10 O 0.7791(7) 0.0104(5) -0.0180(3) 0.0490(15) Uani 1 1 d . . .
N1 N 0.3004(8) 0.0134(5) 0.2385(3) 0.0388(16) Uani 1 1 d . . .
N4 N 0.6352(8) -0.0064(6) -0.0305(3) 0.0427(16) Uani 1 1 d . . .
O9 O 0.5532(7) -0.0269(5) 0.0160(3) 0.0537(17) Uani 1 1 d . . .
O4 O 0.8175(6) -0.1832(4) 0.0698(3) 0.0351(13) Uani 1 1 d . . .
O3 O 0.6600(6) 0.1758(4) 0.0756(3) 0.0346(13) Uani 1 1 d . . .
O8 O 0.5839(10) -0.0012(6) -0.0836(3) 0.071(2) Uani 1 1 d . . .
C2 C 0.5430(9) 0.2125(5) 0.1132(4) 0.0314(18) Uani 1 1 d . . .
O13 O 0.8628(7) 0.1115(4) 0.1816(3) 0.0452(14) Uani 1 1 d . . .
O12 O 0.8211(8) -0.0343(5) 0.2128(3) 0.0494(18) Uani 1 1 d . . .
C15 C 0.7164(10) -0.2543(5) 0.0896(4) 0.0322(18) Uani 1 1 d . . .
C10 C 0.3533(10) -0.2552(6) 0.1915(4) 0.037(2) Uani 1 1 d . . .
H10A H 0.2873 -0.3038 0.2059 0.045 Uiso 1 1 calc R . .
C11 C 0.4820(10) -0.2844(6) 0.1505(4) 0.0353(19) Uani 1 1 d . . .
C16 C 0.5912(10) -0.2205(5) 0.1272(4) 0.0305(18) Uani 1 1 d . . .
C19 C 0.9532(9) -0.2140(7) 0.0342(4) 0.041(2) Uani 1 1 d . . .
H19A H 0.9963 -0.1587 0.0119 0.049 Uiso 1 1 calc R . .
H19B H 0.9222 -0.2619 0.0030 0.049 Uiso 1 1 calc R . .
C1 C 0.4819(9) 0.1453(5) 0.1557(4) 0.0278(17) Uani 1 1 d . . .
N5 N 0.8621(8) 0.0519(7) 0.2259(4) 0.047(2) Uani 1 1 d . . .
C7 C 0.2791(10) 0.1051(6) 0.2379(4) 0.0379(19) Uani 1 1 d . . .
H7A H 0.2088 0.1307 0.2668 0.045 Uiso 1 1 calc R . .
C17 C 0.7311(11) 0.2410(6) 0.0289(4) 0.040(2) Uani 1 1 d . . .
H17A H 0.6501 0.2788 0.0086 0.048 Uiso 1 1 calc R . .
H17B H 0.7821 0.2026 -0.0034 0.048 Uiso 1 1 calc R . .
C14 C 0.7259(12) -0.3528(6) 0.0753(4) 0.043(2) Uani 1 1 d . . .
H14A H 0.8083 -0.3761 0.0512 0.051 Uiso 1 1 calc R . .
C3 C 0.4834(10) 0.3054(5) 0.1096(4) 0.039(2) Uani 1 1 d . . .
H3A H 0.5231 0.3493 0.0804 0.047 Uiso 1 1 calc R . .
C13 C 0.6116(12) -0.4168(6) 0.0972(5) 0.049(2) Uani 1 1 d . . .
H13A H 0.6168 -0.4823 0.0869 0.059 Uiso 1 1 calc R . .
C8 C 0.2238(10) -0.0520(7) 0.2838(4) 0.044(2) Uani 1 1 d . . .
H8A H 0.1287 -0.0228 0.2995 0.052 Uiso 1 1 calc R . .
H8B H 0.2918 -0.0645 0.3195 0.052 Uiso 1 1 calc R . .
C12 C 0.4941(11) -0.3833(6) 0.1331(4) 0.045(2) Uani 1 1 d . . .
H12A H 0.4183 -0.4265 0.1469 0.054 Uiso 1 1 calc R . .
C6 C 0.3560(10) 0.1726(6) 0.1955(4) 0.036(2) Uani 1 1 d . . .
C4 C 0.3631(11) 0.3327(6) 0.1501(4) 0.047(2) Uani 1 1 d . . .
H4A H 0.3242 0.3956 0.1482 0.056 Uiso 1 1 calc R . .
C9 C 0.1880(11) -0.1456(7) 0.2492(5) 0.046(2) Uani 1 1 d . . .
H9A H 0.1694 -0.1975 0.2792 0.055 Uiso 1 1 calc R . .
H9B H 0.0958 -0.1378 0.2233 0.055 Uiso 1 1 calc R . .
C5 C 0.3020(11) 0.2690(6) 0.1923(5) 0.045(2) Uani 1 1 d . . .
H5A H 0.2234 0.2893 0.2194 0.053 Uiso 1 1 calc R . .
C20 C 1.0757(13) -0.2568(7) 0.0766(5) 0.058(3) Uani 1 1 d . . .
H20A H 1.1635 -0.2763 0.0516 0.087 Uiso 1 1 calc R . .
H20B H 1.0339 -0.3122 0.0982 0.087 Uiso 1 1 calc R . .
H20C H 1.1079 -0.2092 0.1070 0.087 Uiso 1 1 calc R . .
C18 C 0.8481(12) 0.3089(7) 0.0583(5) 0.055(3) Uani 1 1 d . . .
H18A H 0.8914 0.3500 0.0261 0.082 Uiso 1 1 calc R . .
H18B H 0.9296 0.2718 0.0777 0.082 Uiso 1 1 calc R . .
H18C H 0.7977 0.3481 0.0897 0.082 Uiso 1 1 calc R . .
O6 O 1.0396(7) -0.0367(4) 0.1131(3) 0.0490(16) Uani 1 1 d . . .
O7 O 1.0003(8) 0.0894(6) 0.0546(4) 0.065(2) Uani 1 1 d . . .
O11 O 0.9023(10) 0.0731(7) 0.2795(3) 0.077(3) Uani 1 1 d . . .
N3 N 1.0969(8) 0.0321(6) 0.0806(4) 0.047(2) Uani 1 1 d . . .
O5 O 1.2352(8) 0.0426(8) 0.0753(4) 0.083(3) Uani 1 1 d . . .

loop_
_atom_site_aniso_label
_atom_site_aniso_U_11
_atom_site_aniso_U_22
_atom_site_aniso_U_33
_atom_site_aniso_U_23
_atom_site_aniso_U_13
_atom_site_aniso_U_12
Eu 0.02828(18) 0.02349(19) 0.0326(2) 0.00211(18) 0.00362(15) -0.0007(2)
O1 0.033(3) 0.022(2) 0.043(3) 0.004(2) 0.006(3) 0.003(3)
Cu 0.0341(5) 0.0252(4) 0.0433(5) 0.0038(5) 0.0106(5) -0.0014(4)
O2 0.039(3) 0.023(3) 0.047(3) 0.001(2) 0.016(3) -0.005(3)
N2 0.033(4) 0.030(3) 0.051(4) 0.008(3) 0.007(4) -0.004(3)
O10 0.052(3) 0.057(4) 0.038(3) 0.000(3) 0.010(3) -0.005(4)
N1 0.035(3) 0.038(4) 0.044(4) 0.007(4) 0.011(3) -0.001(3)
N4 0.056(4) 0.030(4) 0.043(4) 0.000(4) -0.002(3) -0.002(4)
O9 0.045(3) 0.065(5) 0.051(4) -0.002(3) -0.001(3) -0.008(3)
O4 0.035(3) 0.028(3) 0.043(3) 0.000(3) 0.009(3) 0.002(2)
O3 0.040(3) 0.026(3) 0.038(3) 0.006(3) 0.009(3) 0.000(3)
O8 0.109(6) 0.066(4) 0.039(3) 0.002(4) -0.020(4) -0.011(6)
C2 0.032(4) 0.027(4) 0.035(4) -0.005(3) -0.006(4) -0.004(3)
O13 0.056(4) 0.036(3) 0.043(3) -0.004(3) -0.008(3) 0.002(3)
O12 0.044(4) 0.057(4) 0.047(4) 0.020(3) -0.002(3) 0.009(3)
C15 0.037(4) 0.025(4) 0.035(4) 0.005(3) -0.007(4) -0.001(3)
C10 0.033(4) 0.035(4) 0.044(5) 0.014(4) -0.006(4) -0.008(4)
C11 0.046(5) 0.021(4) 0.039(4) 0.003(3) -0.006(4) 0.001(4)
C16 0.037(5) 0.025(4) 0.030(4) 0.000(3) -0.004(4) 0.001(3)
C19 0.033(4) 0.043(5) 0.045(5) -0.003(4) 0.010(4) 0.009(4)
C1 0.028(4) 0.024(4) 0.032(4) 0.000(3) -0.004(3) 0.003(3)
N5 0.030(4) 0.055(5) 0.057(5) -0.018(5) 0.000(4) 0.007(4)
C7 0.036(4) 0.039(4) 0.039(4) -0.002(4) 0.009(4) 0.010(4)
C17 0.054(5) 0.030(4) 0.037(4) 0.006(3) -0.001(4) 0.004(4)
C14 0.053(5) 0.031(4) 0.045(5) -0.003(4) -0.002(5) 0.006(4)
C3 0.041(4) 0.023(4) 0.054(5) 0.004(4) 0.006(4) -0.001(3)
C13 0.065(6) 0.021(4) 0.062(6) -0.001(4) -0.008(5) -0.002(4)
C8 0.042(5) 0.044(5) 0.044(5) 0.008(4) 0.011(4) 0.004(4)
C12 0.055(5) 0.022(4) 0.058(6) 0.004(4) -0.012(5) -0.013(4)
C6 0.035(4) 0.030(4) 0.042(5) 0.003(4) -0.004(4) 0.000(4)
C4 0.055(6) 0.019(4) 0.067(6) 0.000(4) -0.006(5) 0.015(4)
C9 0.033(4) 0.053(5) 0.052(6) 0.012(5) 0.008(4) -0.002(4)
C5 0.040(5) 0.032(4) 0.062(6) -0.001(4) 0.006(5) 0.013(4)
C20 0.054(6) 0.051(6) 0.070(7) -0.008(5) -0.007(6) 0.016(5)
C18 0.054(6) 0.037(5) 0.073(7) -0.002(5) 0.023(5) -0.010(5)
O6 0.039(3) 0.043(3) 0.066(4) 0.002(3) 0.003(3) -0.002(3)
O7 0.048(4) 0.080(5) 0.065(5) 0.030(4) 0.002(4) -0.016(4)
O11 0.082(5) 0.105(7) 0.045(4) -0.027(4) -0.018(4) 0.041(5)
N3 0.032(4) 0.065(5) 0.045(4) -0.011(4) 0.007(4) -0.012(4)
O5 0.037(4) 0.131(7) 0.081(5) -0.005(6) 0.003(4) -0.020(5)

loop_
_atom_type_symbol
_atom_type_description
_atom_type_scat_dispersion_real
_atom_type_scat_dispersion_imag
_atom_type_scat_source
C C 0.0033 0.0016 'International Tables Vol C Tables 4.2.6.8 and 6.1.1.4'
H H 0.0000 0.0000 'International Tables Vol C Tables 4.2.6.8 and 6.1.1.4'
N N 0.0061 0.0033 'International Tables Vol C Tables 4.2.6.8 and 6.1.1.4'
O O 0.0106 0.0060 'International Tables Vol C Tables 4.2.6.8 and 6.1.1.4'
Cu Cu 0.3201 1.2651 'International Tables Vol C Tables 4.2.6.8 and 6.1.1.4'
Eu Eu -0.1578 3.6682 'International Tables Vol C Tables 4.2.6.8 and 6.1.1.4'

loop_
_geom_angle_atom_site_label_1
_geom_angle_atom_site_label_2
_geom_angle_atom_site_label_3
_geom_angle
_geom_angle_site_symmetry_1
_geom_angle_site_symmetry_3
_geom_angle_publ_flag
O1 Eu O2 64.89(18) . . ?
O1 Eu O10 123.0(2) . . ?
O2 Eu O10 114.9(2) . . ?
O1 Eu O6 140.6(2) . . ?
O2 Eu O6 113.3(2) . . ?
O10 Eu O6 94.3(2) . . ?
O1 Eu O13 73.8(2) . . ?
O2 Eu O13 114.10(19) . . ?
O10 Eu O13 130.5(2) . . ?
O6 Eu O13 72.0(2) . . ?
O1 Eu O9 80.7(2) . . ?
O2 Eu O9 72.3(2) . . ?
O10 Eu O9 50.9(2) . . ?
O6 Eu O9 138.1(2) . . ?
O13 Eu O9 146.5(2) . . ?
O1 Eu O12 74.9(2) . . ?
O2 Eu O12 70.1(2) . . ?
O10 Eu O12 162.0(2) . . ?
O6 Eu O12 68.4(2) . . ?
O13 Eu O12 50.4(2) . . ?
O9 Eu O12 141.2(2) . . ?
O1 Eu O7 131.8(2) . . ?
O2 Eu O7 162.1(2) . . ?
O10 Eu O7 64.3(2) . . ?
O6 Eu O7 50.6(2) . . ?
O13 Eu O7 71.1(2) . . ?
O9 Eu O7 113.5(2) . . ?
O12 Eu O7 105.3(2) . . ?
O1 Eu O3 61.70(17) . . ?
O2 Eu O3 121.65(17) . . ?
O10 Eu O3 78.1(2) . . ?
O6 Eu O3 122.44(19) . . ?
O13 Eu O3 71.32(19) . . ?
O9 Eu O3 77.6(2) . . ?
O12 Eu O3 114.8(2) . . ?
O7 Eu O3 76.2(2) . . ?
O1 Eu O4 125.22(17) . . ?
O2 Eu O4 60.43(17) . . ?
O10 Eu O4 79.4(2) . . ?
O6 Eu O4 69.34(18) . . ?
O13 Eu O4 132.37(19) . . ?
O9 Eu O4 80.4(2) . . ?
O12 Eu O4 89.5(2) . . ?
O7 Eu O4 102.9(2) . . ?
O3 Eu O4 155.3(2) . . ?
O1 Eu N4 101.18(19) . . ?
O2 Eu N4 94.1(2) . . ?
O10 Eu N4 25.9(2) . . ?
O6 Eu N4 118.0(2) . . ?
O13 Eu N4 144.2(2) . . ?
O9 Eu N4 25.07(19) . . ?
O12 Eu N4 164.0(2) . . ?
O7 Eu N4 89.0(2) . . ?
O3 Eu N4 75.2(2) . . ?
O4 Eu N4 80.1(2) . . ?
O1 Eu N5 71.93(19) . . ?
O2 Eu N5 92.1(2) . . ?
O10 Eu N5 152.5(2) . . ?
O6 Eu N5 68.8(2) . . ?
O13 Eu N5 24.9(2) . . ?
O9 Eu N5 152.4(2) . . ?
O12 Eu N5 25.5(2) . . ?
O7 Eu N5 88.4(2) . . ?
O3 Eu N5 92.5(2) . . ?
O4 Eu N5 112.2(2) . . ?
N4 Eu N5 167.7(2) . . ?
C1 O1 Cu 123.9(5) . . ?
C1 O1 Eu 128.5(5) . . ?
Cu O1 Eu 106.1(2) . . ?
O2 Cu N2 95.7(3) . . ?
O2 Cu O1 84.5(2) . . ?
N2 Cu O1 177.7(3) . . ?
O2 Cu N1 172.6(3) . . ?
N2 Cu N1 85.7(3) . . ?
O1 Cu N1 94.4(3) . . ?
O2 Cu Eu 43.14(16) . . ?
N2 Cu Eu 138.8(2) . . ?
O1 Cu Eu 41.44(16) . . ?
N1 Cu Eu 134.9(2) . . ?
C16 O2 Cu 125.2(5) . . ?
C16 O2 Eu 130.3(5) . . ?
Cu O2 Eu 104.4(2) . . ?
C10 N2 C9 121.8(7) . . ?
C10 N2 Cu 125.2(6) . . ?
C9 N2 Cu 112.8(5) . . ?
N4 O10 Eu 97.5(4) . . ?
C7 N1 C8 123.3(8) . . ?
C7 N1 Cu 125.3(6) . . ?
C8 N1 Cu 111.4(6) . . ?
O8 N4 O9 122.8(8) . . ?
O8 N4 O10 122.1(8) . . ?
O9 N4 O10 115.1(7) . . ?
O8 N4 Eu 174.6(7) . . ?
O9 N4 Eu 58.7(4) . . ?
O10 N4 Eu 56.6(4) . . ?
N4 O9 Eu 96.3(5) . . ?
C15 O4 C19 117.3(6) . . ?
C15 O4 Eu 119.6(4) . . ?
C19 O4 Eu 123.1(5) . . ?
C2 O3 C17 117.8(6) . . ?
C2 O3 Eu 118.5(4) . . ?
C17 O3 Eu 123.5(4) . . ?
O3 C2 C3 125.4(7) . . ?
O3 C2 C1 113.8(7) . . ?
C3 C2 C1 120.8(8) . . ?
N5 O13 Eu 97.5(5) . . ?
N5 O12 Eu 95.0(5) . . ?
O4 C15 C14 126.2(8) . . ?
O4 C15 C16 114.7(6) . . ?
C14 C15 C16 119.2(8) . . ?
N2 C10 C11 125.6(8) . . ?
C16 C11 C12 118.2(8) . . ?
C16 C11 C10 123.5(7) . . ?
C12 C11 C10 118.4(8) . . ?
O2 C16 C11 124.6(8) . . ?
O2 C16 C15 114.8(7) . . ?
C11 C16 C15 120.5(7) . . ?
O4 C19 C20 111.6(7) . . ?
O1 C1 C2 116.8(7) . . ?
O1 C1 C6 123.6(7) . . ?
C2 C1 C6 119.5(7) . . ?
O11 N5 O13 122.6(9) . . ?
O11 N5 O12 120.4(10) . . ?
O13 N5 O12 117.0(8) . . ?
O11 N5 Eu 179.0(6) . . ?
O13 N5 Eu 57.6(4) . . ?
O12 N5 Eu 59.4(4) . . ?
N1 C7 C6 125.1(8) . . ?
O3 C17 C18 112.3(7) . . ?
C15 C14 C13 120.0(9) . . ?
C2 C3 C4 119.4(8) . . ?
C12 C13 C14 119.8(8) . . ?
N1 C8 C9 107.3(7) . . ?
C13 C12 C11 122.2(8) . . ?
C5 C6 C1 118.1(8) . . ?
C5 C6 C7 118.9(8) . . ?
C1 C6 C7 122.9(7) . . ?
C5 C4 C3 121.1(8) . . ?
N2 C9 C8 107.5(7) . . ?
C4 C5 C6 120.9(8) . . ?
N3 O6 Eu 98.6(5) . . ?
N3 O7 Eu 94.5(5) . . ?
O5 N3 O7 122.1(9) . . ?
O5 N3 O6 121.5(10) . . ?
O7 N3 O6 116.4(7) . . ?
O5 N3 Eu 177.7(8) . . ?
O7 N3 Eu 60.1(4) . . ?
O6 N3 Eu 56.3(4) . . ?

loop_
_geom_bond_atom_site_label_1
_geom_bond_atom_site_label_2
_geom_bond_distance
_geom_bond_site_symmetry_2
_geom_bond_publ_flag
Eu O1 2.350(5) . ?
Eu O2 2.409(5) . ?
Eu O10 2.456(6) . ?
Eu O6 2.485(6) . ?
Eu O13 2.501(6) . ?
Eu O9 2.506(6) . ?
Eu O12 2.538(6) . ?
Eu O7 2.570(6) . ?
Eu O3 2.600(5) . ?
Eu O4 2.655(5) . ?
Eu N4 2.917(7) . ?
Eu N5 2.936(9) . ?
O1 C1 1.325(9) . ?
O1 Cu 1.908(5) . ?
Cu O2 1.891(6) . ?
Cu N2 1.907(7) . ?
Cu N1 1.908(7) . ?
O2 C16 1.345(9) . ?
N2 C10 1.274(11) . ?
N2 C9 1.478(12) . ?
O10 N4 1.286(9) . ?
N1 C7 1.278(10) . ?
N1 C8 1.471(11) . ?
N4 O8 1.209(9) . ?
N4 O9 1.243(9) . ?
O4 C15 1.376(9) . ?
O4 C19 1.451(9) . ?
O3 C2 1.379(10) . ?
O3 C17 1.469(9) . ?
C2 C3 1.382(11) . ?
C2 C1 1.393(11) . ?
O13 N5 1.247(11) . ?
O12 N5 1.270(11) . ?
C15 C14 1.394(11) . ?
C15 C16 1.417(12) . ?
C10 C11 1.463(12) . ?
C11 C16 1.378(11) . ?
C11 C12 1.416(11) . ?
C19 C20 1.504(13) . ?
C1 C6 1.422(12) . ?
N5 O11 1.220(10) . ?
C7 C6 1.451(12) . ?
C17 C18 1.508(13) . ?
C14 C13 1.400(13) . ?
C3 C4 1.395(12) . ?
C13 C12 1.346(13) . ?
C8 C9 1.516(13) . ?
C6 C5 1.410(11) . ?
C4 C5 1.358(13) . ?
O6 N3 1.271(10) . ?
O7 N3 1.271(10) . ?
N3 O5 1.204(9) . ?
